data_4129087
loop_
_publ_author_name
'Yang, Sanghee'
'Kang, Sung-Yun'
'Choi, Tae-Lim'

_publ_section_title
;
 Morphologically Tunable Square and Rectangular Nanosheets of a Simple
 Conjugated Homopolymer by Changing Solvents
;
_journal_name_full 'Journal of the American Chemical Society'
_journal_paper_doi 10.1021/jacs.9b10904
_journal_year 2019
_chemical_formula_moiety 'C41 H62 Si2'
_chemical_formula_sum 'C41 H62 Si2'
_chemical_formula_weight 611.08
_space_group_crystal_system triclinic
_space_group_IT_number 2
_space_group_name_Hall '-P 1'
_space_group_name_H-M_alt 'P -1'
_atom_sites_solution_hydrogens geom
_atom_sites_solution_primary iterative
_audit_creation_date 2017-08-07
_audit_creation_method
;
Olex2 1.2-ac3
(compiled 2017.02.24 svn.r3390 for Rigaku Oxford Diffraction, GUI svn.r5318)
;
_cell_angle_alpha 85.1872(18)
_cell_angle_beta 75.261(2)
_cell_angle_gamma 78.5459(19)
_cell_formula_units_Z 2
_cell_length_a 10.8939(3)
_cell_length_b 10.9617(2)
_cell_length_c 16.6476(4)
_cell_measurement_reflns_used 11059
_cell_measurement_temperature 101(1)
_cell_measurement_theta_max 76.3190
_cell_measurement_theta_min 2.7350
_cell_volume 1883.11(8)
_computing_cell_refinement 'CrysAlisPro 1.171.39.29d (Rigaku OD, 2017)'
_computing_data_collection 'CrysAlisPro 1.171.39.29d (Rigaku OD, 2017)'
_computing_data_reduction 'CrysAlisPro 1.171.39.29d (Rigaku OD, 2017)'
_computing_molecular_graphics 'Olex2 (Dolomanov et al., 2009)'
_computing_publication_material 'Olex2 (Dolomanov et al., 2009)'
_computing_structure_refinement 'ShelXL (Sheldrick, 2015)'
_computing_structure_solution 'olex2.solve (Bourhis et al., 2015)'
_diffrn_ambient_environment N~2~
_diffrn_ambient_temperature 101(1)
_diffrn_detector 'CCD plate'
_diffrn_detector_area_resol_mean 5.2262
_diffrn_detector_type AtlasS2
_diffrn_measured_fraction_theta_full 0.999
_diffrn_measured_fraction_theta_max 0.999
_diffrn_measurement_details
;
List of Runs (angles in degrees, time in seconds):

  # Type    Start    End  Width  t~exp~   \w     \q     \k     \f   Frames
--------------------------------------------------------------------------
  1  \w     -8.00  26.00   1.00    1.00    --  -41.24  57.00   0.00   34
  2  \w    -62.00 -14.00   1.00    1.00    --  -41.24  57.00   0.00   48
  3  \w   -129.00  40.00   1.00    1.00    --  -41.24   0.00-180.00  169
  4  \w     33.00  86.00   1.00    1.00    --   41.24-125.00  90.00   53
  5  \w     36.00 143.00   1.00    1.00    --  112.00 -77.00  60.00  107
  6  \w     77.00 115.00   1.00    1.00    --  112.00-111.00 -30.00   38
  7  \w     76.00 116.00   1.00    1.00    --  112.00-111.00-120.00   40
  8  \w     43.00 126.00   1.00    1.00    --  112.00 -61.00-180.00   83
  9  \w     89.00 172.00   1.00    1.00    --  112.00  30.00 -90.00   83
 10  \w    144.00 171.00   1.00    1.00    --  112.00  45.00-150.00   27
 11  \w    122.00 178.00   1.00    1.00    --  112.00  61.00-180.00   56
 12  \w     99.00 141.00   1.00    1.00    --  112.00  45.00-150.00   42
 13  \w     84.00 119.00   1.00    1.00    --  112.00  61.00-180.00   35
 14  \w     37.00 134.00   1.00    1.00    --  112.00 -30.00  30.00   97
 15  \w     36.00  62.00   1.00    1.00    --  112.00-111.00 -30.00   26
 16  \w     37.00 115.00   1.00    1.00    --  112.00-111.00  60.00   78
 17  \w     28.00  79.00   1.00    1.00    --   41.24-125.00 -90.00   51
 18  \w     29.00  57.00   1.00    1.00    --   41.24-125.00-180.00   28
 19  \w    107.00 178.00   1.00    1.00    --  112.00 111.00 120.00   71
 20  \w    105.00 174.00   1.00    1.00    --  112.00 111.00  90.00   69
;
_diffrn_measurement_device 'four-circle diffractometer'
_diffrn_measurement_device_type 'SuperNova, Dual, Cu at home/near, AtlasS2'
_diffrn_measurement_method '\w scans'
_diffrn_orient_matrix_type 'CrysAlisPro convention (1999,Acta A55,543-557)'
_diffrn_orient_matrix_UB_11 0.0902401000
_diffrn_orient_matrix_UB_12 -0.0011362000
_diffrn_orient_matrix_UB_13 -0.0878806000
_diffrn_orient_matrix_UB_21 0.0946682000
_diffrn_orient_matrix_UB_22 0.0579142000
_diffrn_orient_matrix_UB_23 0.0329326000
_diffrn_orient_matrix_UB_31 0.0708893000
_diffrn_orient_matrix_UB_32 -0.1312730000
_diffrn_orient_matrix_UB_33 0.0189750000
_diffrn_radiation_collimation '0.2 mm sinlge-pinhole'
_diffrn_radiation_monochromator mirror
_diffrn_radiation_probe x-ray
_diffrn_radiation_type CuK\a
_diffrn_radiation_wavelength 1.54184
_diffrn_reflns_av_R_equivalents 0.0154
_diffrn_reflns_av_unetI/netI 0.0186
_diffrn_reflns_Laue_measured_fraction_full 0.999
_diffrn_reflns_Laue_measured_fraction_max 0.999
_diffrn_reflns_limit_h_max 13
_diffrn_reflns_limit_h_min -9
_diffrn_reflns_limit_k_max 11
_diffrn_reflns_limit_k_min -13
_diffrn_reflns_limit_l_max 19
_diffrn_reflns_limit_l_min -19
_diffrn_reflns_number 12944
_diffrn_reflns_point_group_measured_fraction_full 0.999
_diffrn_reflns_point_group_measured_fraction_max 0.999
_diffrn_reflns_theta_full 67.078
_diffrn_reflns_theta_max 67.078
_diffrn_reflns_theta_min 2.746
_diffrn_source 'micro-focus sealed X-ray tube'
_diffrn_source_type 'SuperNova (Cu) X-ray Source'
_exptl_absorpt_coefficient_mu 1.027
_exptl_absorpt_correction_T_max 1.00000
_exptl_absorpt_correction_T_min 0.92323
_exptl_absorpt_correction_type multi-scan
_exptl_absorpt_process_details
;
CrysAlisPro 1.171.39.29d (Rigaku Oxford Diffraction, 2017)
Empirical absorption correction using spherical harmonics,
 implemented in SCALE3 ABSPACK scaling algorithm.
;
_exptl_crystal_colour 'clear light colourless'
_exptl_crystal_colour_lustre clear
_exptl_crystal_colour_modifier light
_exptl_crystal_colour_primary colourless
_exptl_crystal_density_diffrn 1.078
_exptl_crystal_description plate
_exptl_crystal_F_000 672
_exptl_crystal_size_max 0.3
_exptl_crystal_size_mid 0.3
_exptl_crystal_size_min 0.2
_refine_diff_density_max 0.341
_refine_diff_density_min -0.270
_refine_diff_density_rms 0.042
_refine_ls_extinction_coef 0.00235(17)
_refine_ls_extinction_expression Fc^*^=kFc[1+0.001xFc^2^\l^3^/sin(2\q)]^-1/4^
_refine_ls_extinction_method 'SHELXL-2017/1 (Sheldrick 2017)'
_refine_ls_goodness_of_fit_ref 1.052
_refine_ls_hydrogen_treatment constr
_refine_ls_matrix_type full
_refine_ls_number_parameters 401
_refine_ls_number_reflns 6703
_refine_ls_number_restraints 0
_refine_ls_restrained_S_all 1.052
_refine_ls_R_factor_all 0.0363
_refine_ls_R_factor_gt 0.0347
_refine_ls_shift/su_max 0.001
_refine_ls_shift/su_mean 0.000
_refine_ls_structure_factor_coef Fsqd
_refine_ls_weighting_details 'w=1/[\s^2^(Fo^2^)+(0.0355P)^2^+1.0634P] where P=(Fo^2^+2Fc^2^)/3'
_refine_ls_weighting_scheme calc
_refine_ls_wR_factor_gt 0.0858
_refine_ls_wR_factor_ref 0.0867
_reflns_Friedel_coverage 0.000
_reflns_number_gt 6351
_reflns_number_total 6703
_reflns_threshold_expression 'I > 2\s(I)'
_cod_data_source_file ja9b10904_si_002.cif
_cod_data_source_block exp_857
_cod_original_cell_volume 1883.12(8)
_cod_database_code 4129087
_shelx_shelxl_version_number 2017/1
_chemical_oxdiff_formula C41H62Si2
_shelx_space_group_comment
;
The symmetry employed for this shelxl refinement is uniquely defined
by the following loop, which should always be used as a source of
symmetry information in preference to the above space-group names.
They are only intended as comments.
;
_diffrn_oxdiff_ac3_digest_frames
;
01b8552a152ca09af3cd8b0b858f85267b01287a7d8
;
_reflns_odcompleteness_completeness 99.88
_reflns_odcompleteness_iscentric 1
_reflns_odcompleteness_theta 66.97
_olex2_refinement_description
;
1. Fixed Uiso
 At 1.2 times of:
  All C(H) groups, All C(H,H) groups
 At 1.5 times of:
  All C(H,H,H) groups
2.a Ternary CH refined with riding coordinates:
 C20(H20), C21(H21), C22(H22), C23(H23), C24(H24), C25(H25)
2.b Secondary CH2 refined with riding coordinates:
 C1(H1A,H1B), C3(H3A,H3B), C16(H16A,H16B), C17(H17A,H17B), C18(H18A,H18B),
 C19(H19A,H19B)
2.c Aromatic/amide H refined with riding coordinates:
 C8(H8), C10(H10), C11(H11), C12(H12), C13(H13), C15(H15)
2.d Idealised Me refined as rotating group:
 C26(H26A,H26B,H26C), C27(H27A,H27B,H27C), C28(H28A,H28B,H28C), C29(H29A,H29B,
 H29C), C30(H30A,H30B,H30C), C31(H31A,H31B,H31C), C32(H32A,H32B,H32C), C33(H33A,
 H33B,H33C), C34(H34A,H34B,H34C), C35(H35A,H35B,H35C), C36(H36A,H36B,H36C),
 C37(H37A,H37B,H37C)
2.e :
 C40(H40), C41(H41)
;
_olex2_date_sample_data_collection 2017-07-27
_olex2_submission_special_instructions 'No special instructions were received'
_oxdiff_exptl_absorpt_empirical_details
;
Empirical correction (ABSPACK) includes:
- Absorption correction using spherical harmonics
- Frame scaling
;
_oxdiff_exptl_absorpt_empirical_full_max 1.286
_oxdiff_exptl_absorpt_empirical_full_min 0.834

loop_
_space_group_symop_operation_xyz
'x, y, z'
'-x, -y, -z'

loop_
_atom_site_label
_atom_site_type_symbol
_atom_site_fract_x
_atom_site_fract_y
_atom_site_fract_z
_atom_site_U_iso_or_equiv
_atom_site_adp_type
_atom_site_occupancy
_atom_site_site_symmetry_order
_atom_site_calc_flag
_atom_site_refinement_flags_posn
C1 C 0.05898(13) 0.63285(12) 0.39861(8) 0.0163(3) Uani 1 1 d .
H1A H 0.068466 0.623930 0.455300 0.020 Uiso 1 1 calc R
H1B H -0.020996 0.690508 0.398441 0.020 Uiso 1 1 calc R
C2 C 0.17247(12) 0.69001(12) 0.34364(8) 0.0136(3) Uani 1 1 d .
C3 C 0.30347(13) 0.60396(13) 0.34522(9) 0.0182(3) Uani 1 1 d .
H3A H 0.308137 0.527049 0.318775 0.022 Uiso 1 1 calc R
H3B H 0.372664 0.644119 0.312544 0.022 Uiso 1 1 calc R
C4 C 0.16589(11) 0.82090(12) 0.37161(8) 0.0126(3) Uani 1 1 d .
C5 C 0.15296(12) 0.90958(12) 0.30705(8) 0.0127(3) Uani 1 1 d .
C6 C 0.14964(12) 0.84502(12) 0.23400(8) 0.0130(3) Uani 1 1 d .
C7 C 0.16361(12) 0.71667(12) 0.25344(8) 0.0133(3) Uani 1 1 d .
C8 C 0.17136(12) 0.85745(12) 0.44806(8) 0.0137(3) Uani 1 1 d .
H8 H 0.176699 0.798745 0.491320 0.016 Uiso 1 1 calc R
C9 C 0.16883(12) 0.98300(12) 0.46018(8) 0.0136(3) Uani 1 1 d .
C10 C 0.15733(12) 1.06991(12) 0.39525(8) 0.0151(3) Uani 1 1 d .
H10 H 0.155571 1.153288 0.403134 0.018 Uiso 1 1 calc R
C11 C 0.14838(12) 1.03460(12) 0.31858(8) 0.0147(3) Uani 1 1 d .
H11 H 0.139503 1.093729 0.275993 0.018 Uiso 1 1 calc R
C12 C 0.13989(12) 0.89030(12) 0.15503(8) 0.0156(3) Uani 1 1 d .
H12 H 0.127902 0.975461 0.142489 0.019 Uiso 1 1 calc R
C13 C 0.14838(12) 0.80598(13) 0.09492(8) 0.0162(3) Uani 1 1 d .
H13 H 0.141799 0.835786 0.041921 0.019 Uiso 1 1 calc R
C14 C 0.16652(12) 0.67778(12) 0.11230(8) 0.0158(3) Uani 1 1 d .
C15 C 0.17268(12) 0.63356(12) 0.19286(8) 0.0156(3) Uani 1 1 d .
H15 H 0.182846 0.548508 0.205729 0.019 Uiso 1 1 calc R
C16 C 0.17941(13) 0.58696(13) 0.04551(9) 0.0190(3) Uani 1 1 d .
H16A H 0.167689 0.633883 -0.004895 0.023 Uiso 1 1 calc R
H16B H 0.110688 0.539054 0.063174 0.023 Uiso 1 1 calc R
C17 C 0.18212(13) 1.02076(12) 0.54251(8) 0.0158(3) Uani 1 1 d .
H17A H 0.117540 0.990584 0.587103 0.019 Uiso 1 1 calc R
H17B H 0.165831 1.110926 0.543848 0.019 Uiso 1 1 calc R
C18 C 0.30995(13) 0.49595(12) 0.02531(8) 0.0166(3) Uani 1 1 d .
H18A H 0.331263 0.464117 0.077191 0.020 Uiso 1 1 calc R
H18B H 0.376109 0.542052 -0.004407 0.020 Uiso 1 1 calc R
C19 C 0.31722(12) 0.96905(12) 0.55736(8) 0.0147(3) Uani 1 1 d .
H19A H 0.376674 1.018259 0.522603 0.018 Uiso 1 1 calc R
H19B H 0.343533 0.884870 0.537503 0.018 Uiso 1 1 calc R
C20 C 0.33431(13) 1.12473(12) 0.70283(8) 0.0169(3) Uani 1 1 d .
H20 H 0.341496 1.114602 0.760605 0.020 Uiso 1 1 calc R
C21 C 0.48064(13) 0.25608(12) -0.05029(8) 0.0167(3) Uani 1 1 d .
H21 H 0.543609 0.310652 -0.072184 0.020 Uiso 1 1 calc R
C22 C 0.29980(13) 0.41337(12) -0.14705(8) 0.0164(3) Uani 1 1 d .
H22 H 0.325007 0.338912 -0.180458 0.020 Uiso 1 1 calc R
C23 C 0.17426(13) 0.28149(12) 0.01634(8) 0.0167(3) Uani 1 1 d .
H23 H 0.096289 0.341077 0.011489 0.020 Uiso 1 1 calc R
C24 C 0.20066(13) 0.89728(13) 0.73720(8) 0.0168(3) Uani 1 1 d .
H24 H 0.121980 0.956016 0.732682 0.020 Uiso 1 1 calc R
C25 C 0.50764(13) 0.87013(13) 0.66296(8) 0.0169(3) Uani 1 1 d .
H25 H 0.567722 0.921769 0.630157 0.020 Uiso 1 1 calc R
C26 C 0.16915(14) 0.16292(14) -0.02479(9) 0.0235(3) Uani 1 1 d .
H26A H 0.176202 0.179974 -0.083133 0.035 Uiso 1 1 calc GR
H26B H 0.088716 0.136293 0.000157 0.035 Uiso 1 1 calc GR
H26C H 0.239354 0.098372 -0.017092 0.035 Uiso 1 1 calc GR
C27 C 0.16251(14) 0.25634(14) 0.10988(9) 0.0237(3) Uani 1 1 d .
H27A H 0.234103 0.194045 0.118227 0.036 Uiso 1 1 calc GR
H27B H 0.083272 0.227434 0.134749 0.036 Uiso 1 1 calc GR
H27C H 0.162793 0.331812 0.135158 0.036 Uiso 1 1 calc GR
C28 C 0.16317(13) 0.47398(13) -0.15420(9) 0.0209(3) Uani 1 1 d .
H28A H 0.105976 0.415750 -0.134627 0.031 Uiso 1 1 calc GR
H28B H 0.164564 0.497463 -0.211242 0.031 Uiso 1 1 calc GR
H28C H 0.133513 0.546641 -0.121191 0.031 Uiso 1 1 calc GR
C29 C 0.39621(14) 0.49892(14) -0.18615(9) 0.0255(3) Uani 1 1 d .
H29A H 0.368907 0.577689 -0.159800 0.038 Uiso 1 1 calc GR
H29B H 0.399958 0.511494 -0.244433 0.038 Uiso 1 1 calc GR
H29C H 0.480167 0.461193 -0.178733 0.038 Uiso 1 1 calc GR
C30 C 0.50796(15) 0.20005(15) 0.03197(9) 0.0285(3) Uani 1 1 d .
H30A H 0.490204 0.264895 0.070904 0.043 Uiso 1 1 calc GR
H30B H 0.596963 0.160293 0.022881 0.043 Uiso 1 1 calc GR
H30C H 0.453861 0.139760 0.053821 0.043 Uiso 1 1 calc GR
C31 C 0.50992(14) 0.15377(14) -0.11387(10) 0.0247(3) Uani 1 1 d .
H31A H 0.447918 0.099682 -0.096785 0.037 Uiso 1 1 calc GR
H31B H 0.595101 0.106405 -0.117078 0.037 Uiso 1 1 calc GR
H31C H 0.505017 0.191345 -0.167437 0.037 Uiso 1 1 calc GR
C32 C 0.53990(14) 0.84875(16) 0.74798(9) 0.0273(3) Uani 1 1 d .
H32A H 0.521060 0.926736 0.774912 0.041 Uiso 1 1 calc GR
H32B H 0.629896 0.813649 0.740728 0.041 Uiso 1 1 calc GR
H32C H 0.488956 0.792482 0.781593 0.041 Uiso 1 1 calc GR
C33 C 0.54226(15) 0.74619(14) 0.61877(10) 0.0278(3) Uani 1 1 d .
H33A H 0.489964 0.689298 0.650160 0.042 Uiso 1 1 calc GR
H33B H 0.631773 0.711464 0.614282 0.042 Uiso 1 1 calc GR
H33C H 0.526726 0.760244 0.564219 0.042 Uiso 1 1 calc GR
C34 C 0.20005(14) 0.88744(15) 0.82981(9) 0.0243(3) Uani 1 1 d .
H34A H 0.271665 0.825443 0.838475 0.036 Uiso 1 1 calc GR
H34B H 0.120821 0.864284 0.861615 0.036 Uiso 1 1 calc GR
H34C H 0.207269 0.966445 0.847272 0.036 Uiso 1 1 calc GR
C35 C 0.18716(14) 0.77246(13) 0.70820(9) 0.0225(3) Uani 1 1 d .
H35A H 0.181077 0.781670 0.651412 0.034 Uiso 1 1 calc GR
H35B H 0.110660 0.746980 0.742451 0.034 Uiso 1 1 calc GR
H35C H 0.261305 0.710613 0.712598 0.034 Uiso 1 1 calc GR
C36 C 0.20647(18) 1.21144(16) 0.70262(13) 0.0424(5) Uani 1 1 d .
H36A H 0.197150 1.225758 0.646608 0.064 Uiso 1 1 calc GR
H36B H 0.205008 1.289288 0.725630 0.064 Uiso 1 1 calc GR
H36C H 0.136647 1.173931 0.735480 0.064 Uiso 1 1 calc GR
C37 C 0.44733(19) 1.18501(16) 0.65343(11) 0.0396(4) Uani 1 1 d .
H37A H 0.527191 1.134075 0.659548 0.059 Uiso 1 1 calc GR
H37B H 0.439539 1.266125 0.674018 0.059 Uiso 1 1 calc GR
H37C H 0.446116 1.192621 0.595755 0.059 Uiso 1 1 calc GR
C38 C 0.04870(14) 0.51120(13) 0.37268(9) 0.0207(3) Uani 1 1 d .
C39 C 0.32491(14) 0.57355(13) 0.42860(10) 0.0256(3) Uani 1 1 d .
C40 C 0.03825(17) 0.41381(15) 0.35209(10) 0.0308(4) Uani 1 1 d .
H40 H 0.030045 0.337254 0.335903 0.037 Uiso 1 1 calc R
C41 C 0.34155(19) 0.54739(17) 0.49567(11) 0.0414(5) Uani 1 1 d .
H41 H 0.354667 0.526754 0.548574 0.050 Uiso 1 1 calc R
Si1 Si 0.31566(3) 0.35926(3) -0.03852(2) 0.01239(10) Uani 1 1 d .
Si2 Si 0.33996(3) 0.96394(3) 0.66650(2) 0.01212(10) Uani 1 1 d .

loop_
_atom_site_aniso_label
_atom_site_aniso_U_11
_atom_site_aniso_U_22
_atom_site_aniso_U_33
_atom_site_aniso_U_23
_atom_site_aniso_U_13
_atom_site_aniso_U_12
C1 0.0176(7) 0.0160(6) 0.0155(6) 0.0002(5) -0.0046(5) -0.0029(5)
C2 0.0146(6) 0.0128(6) 0.0131(6) -0.0027(5) -0.0040(5) -0.0005(5)
C3 0.0168(7) 0.0166(7) 0.0212(7) -0.0059(5) -0.0070(5) 0.0021(5)
C4 0.0095(6) 0.0131(6) 0.0145(6) -0.0022(5) -0.0023(5) -0.0007(5)
C5 0.0097(6) 0.0160(6) 0.0125(6) -0.0023(5) -0.0027(5) -0.0016(5)
C6 0.0098(6) 0.0151(6) 0.0141(6) -0.0031(5) -0.0020(5) -0.0023(5)
C7 0.0102(6) 0.0157(6) 0.0136(6) -0.0017(5) -0.0023(5) -0.0017(5)
C8 0.0132(6) 0.0147(6) 0.0127(6) -0.0008(5) -0.0045(5) 0.0004(5)
C9 0.0093(6) 0.0170(6) 0.0140(6) -0.0044(5) -0.0034(5) 0.0006(5)
C10 0.0152(6) 0.0121(6) 0.0190(7) -0.0035(5) -0.0058(5) -0.0019(5)
C11 0.0155(6) 0.0149(6) 0.0141(6) 0.0008(5) -0.0049(5) -0.0023(5)
C12 0.0153(6) 0.0156(6) 0.0154(6) -0.0005(5) -0.0036(5) -0.0023(5)
C13 0.0140(6) 0.0223(7) 0.0124(6) -0.0014(5) -0.0040(5) -0.0022(5)
C14 0.0114(6) 0.0204(7) 0.0159(7) -0.0062(5) -0.0027(5) -0.0016(5)
C15 0.0150(6) 0.0143(6) 0.0174(7) -0.0035(5) -0.0033(5) -0.0019(5)
C16 0.0190(7) 0.0219(7) 0.0172(7) -0.0073(5) -0.0058(5) -0.0018(5)
C17 0.0165(6) 0.0163(6) 0.0150(6) -0.0050(5) -0.0064(5) 0.0013(5)
C18 0.0161(6) 0.0189(7) 0.0152(6) -0.0059(5) -0.0019(5) -0.0045(5)
C19 0.0138(6) 0.0182(6) 0.0128(6) -0.0029(5) -0.0041(5) -0.0024(5)
C20 0.0196(7) 0.0179(7) 0.0150(6) -0.0036(5) -0.0062(5) -0.0037(5)
C21 0.0155(6) 0.0182(7) 0.0166(7) -0.0012(5) -0.0040(5) -0.0035(5)
C22 0.0198(7) 0.0152(6) 0.0124(6) -0.0022(5) -0.0026(5) 0.0002(5)
C23 0.0156(6) 0.0184(7) 0.0162(7) -0.0008(5) -0.0026(5) -0.0049(5)
C24 0.0151(6) 0.0200(7) 0.0154(7) -0.0007(5) -0.0035(5) -0.0035(5)
C25 0.0145(6) 0.0203(7) 0.0154(7) 0.0016(5) -0.0044(5) -0.0017(5)
C26 0.0233(7) 0.0235(7) 0.0256(8) -0.0032(6) -0.0037(6) -0.0105(6)
C27 0.0241(7) 0.0292(8) 0.0177(7) 0.0023(6) -0.0007(6) -0.0116(6)
C28 0.0227(7) 0.0231(7) 0.0166(7) -0.0027(6) -0.0069(6) -0.0003(6)
C29 0.0233(7) 0.0278(8) 0.0212(7) 0.0074(6) -0.0012(6) -0.0034(6)
C30 0.0244(8) 0.0343(9) 0.0224(8) 0.0039(6) -0.0070(6) 0.0040(6)
C31 0.0171(7) 0.0238(7) 0.0330(8) -0.0106(6) -0.0063(6) 0.0016(6)
C32 0.0215(7) 0.0391(9) 0.0213(8) 0.0012(6) -0.0107(6) 0.0007(6)
C33 0.0242(8) 0.0247(8) 0.0331(9) -0.0050(6) -0.0115(6) 0.0064(6)
C34 0.0240(7) 0.0344(8) 0.0154(7) 0.0002(6) -0.0018(6) -0.0117(6)
C35 0.0244(7) 0.0234(7) 0.0212(7) 0.0006(6) -0.0039(6) -0.0108(6)
C36 0.0414(10) 0.0260(9) 0.0698(13) -0.0268(9) -0.0371(10) 0.0115(7)
C37 0.0528(11) 0.0286(9) 0.0345(9) -0.0116(7) 0.0100(8) -0.0231(8)
C38 0.0223(7) 0.0221(7) 0.0190(7) 0.0042(6) -0.0072(6) -0.0064(6)
C39 0.0254(8) 0.0193(7) 0.0319(9) -0.0080(6) -0.0143(7) 0.0086(6)
C40 0.0432(10) 0.0215(8) 0.0338(9) 0.0020(7) -0.0154(7) -0.0137(7)
C41 0.0521(11) 0.0370(10) 0.0347(10) -0.0081(8) -0.0273(9) 0.0171(8)
Si1 0.01333(18) 0.01323(18) 0.01069(18) -0.00214(13) -0.00207(13) -0.00301(13)
Si2 0.01210(17) 0.01405(18) 0.01093(17) -0.00146(13) -0.00387(13) -0.00229(13)

loop_
_atom_type_symbol
_atom_type_description
_atom_type_scat_dispersion_real
_atom_type_scat_dispersion_imag
_atom_type_scat_source
C C 0.0181 0.0091 'International Tables Vol C Tables 4.2.6.8 and 6.1.1.4'
H H 0.0000 0.0000 'International Tables Vol C Tables 4.2.6.8 and 6.1.1.4'
Si Si 0.2541 0.3302 'International Tables Vol C Tables 4.2.6.8 and 6.1.1.4'

loop_
_exptl_crystal_face_index_h
_exptl_crystal_face_index_k
_exptl_crystal_face_index_l
_exptl_crystal_face_perp_dist
-3 4 -7 0.2380
0 -6 -7 0.2220
0 -6 -6 0.1531
0 6 6 0.2265
-3 4 -7 0.2372
3 -3 8 0.1976
-6 1 -1 0.1428
6 -2 1 0.1482
-2 -6 3 0.1239
3 6 -3 0.1478

loop_
_geom_angle_atom_site_label_1
_geom_angle_atom_site_label_2
_geom_angle_atom_site_label_3
_geom_angle
H1A C1 H1B 107.6
C2 C1 H1A 108.6
C2 C1 H1B 108.6
C38 C1 H1A 108.6
C38 C1 H1B 108.6
C38 C1 C2 114.72(11)
C1 C2 C3 110.61(11)
C4 C2 C1 109.91(10)
C4 C2 C3 112.01(10)
C4 C2 C7 101.30(10)
C7 C2 C1 113.58(10)
C7 C2 C3 109.14(10)
C2 C3 H3A 108.7
C2 C3 H3B 108.7
H3A C3 H3B 107.6
C39 C3 C2 114.44(11)
C39 C3 H3A 108.7
C39 C3 H3B 108.7
C5 C4 C2 110.83(11)
C8 C4 C2 128.85(12)
C8 C4 C5 120.33(12)
C4 C5 C6 108.54(11)
C11 C5 C4 120.33(12)
C11 C5 C6 131.11(12)
C7 C6 C5 108.65(11)
C12 C6 C5 130.90(12)
C12 C6 C7 120.40(12)
C6 C7 C2 110.64(11)
C15 C7 C2 129.13(12)
C15 C7 C6 120.17(12)
C4 C8 H8 120.0
C4 C8 C9 119.94(12)
C9 C8 H8 120.0
C8 C9 C17 119.44(12)
C10 C9 C8 119.09(12)
C10 C9 C17 121.45(12)
C9 C10 H10 119.3
C9 C10 C11 121.46(12)
C11 C10 H10 119.3
C5 C11 C10 118.81(12)
C5 C11 H11 120.6
C10 C11 H11 120.6
C6 C12 H12 120.6
C6 C12 C13 118.83(12)
C13 C12 H12 120.6
C12 C13 H13 119.2
C12 C13 C14 121.58(12)
C14 C13 H13 119.2
C13 C14 C15 118.98(12)
C13 C14 C16 120.95(12)
C15 C14 C16 120.06(12)
C7 C15 C14 119.98(12)
C7 C15 H15 120.0
C14 C15 H15 120.0
C14 C16 H16A 108.7
C14 C16 H16B 108.7
C14 C16 C18 114.36(11)
H16A C16 H16B 107.6
C18 C16 H16A 108.7
C18 C16 H16B 108.7
C9 C17 H17A 109.1
C9 C17 H17B 109.1
C9 C17 C19 112.35(10)
H17A C17 H17B 107.9
C19 C17 H17A 109.1
C19 C17 H17B 109.1
C16 C18 H18A 108.4
C16 C18 H18B 108.4
C16 C18 Si1 115.30(9)
H18A C18 H18B 107.5
Si1 C18 H18A 108.4
Si1 C18 H18B 108.4
C17 C19 H19A 107.6
C17 C19 H19B 107.6
C17 C19 Si2 118.92(9)
H19A C19 H19B 107.0
Si2 C19 H19A 107.6
Si2 C19 H19B 107.6
C36 C20 H20 107.0
C36 C20 C37 110.31(14)
C36 C20 Si2 112.25(10)
C37 C20 H20 107.0
C37 C20 Si2 112.88(10)
Si2 C20 H20 107.0
C30 C21 H21 106.0
C30 C21 C31 110.27(12)
C30 C21 Si1 113.73(9)
C31 C21 H21 106.0
C31 C21 Si1 114.21(9)
Si1 C21 H21 106.0
C28 C22 H22 106.5
C28 C22 Si1 115.50(9)
C29 C22 H22 106.5
C29 C22 C28 110.73(11)
C29 C22 Si1 110.46(10)
Si1 C22 H22 106.5
C26 C23 H23 106.0
C26 C23 Si1 113.86(9)
C27 C23 H23 106.0
C27 C23 C26 110.30(11)
C27 C23 Si1 114.03(9)
Si1 C23 H23 106.0
C34 C24 H24 106.0
C34 C24 Si2 115.05(9)
C35 C24 H24 106.0
C35 C24 C34 110.39(11)
C35 C24 Si2 112.71(9)
Si2 C24 H24 106.0
C32 C25 H25 105.5
C32 C25 C33 109.38(12)
C32 C25 Si2 113.80(9)
C33 C25 H25 105.5
C33 C25 Si2 116.12(9)
Si2 C25 H25 105.5
C23 C26 H26A 109.5
C23 C26 H26B 109.5
C23 C26 H26C 109.5
H26A C26 H26B 109.5
H26A C26 H26C 109.5
H26B C26 H26C 109.5
C23 C27 H27A 109.5
C23 C27 H27B 109.5
C23 C27 H27C 109.5
H27A C27 H27B 109.5
H27A C27 H27C 109.5
H27B C27 H27C 109.5
C22 C28 H28A 109.5
C22 C28 H28B 109.5
C22 C28 H28C 109.5
H28A C28 H28B 109.5
H28A C28 H28C 109.5
H28B C28 H28C 109.5
C22 C29 H29A 109.5
C22 C29 H29B 109.5
C22 C29 H29C 109.5
H29A C29 H29B 109.5
H29A C29 H29C 109.5
H29B C29 H29C 109.5
C21 C30 H30A 109.5
C21 C30 H30B 109.5
C21 C30 H30C 109.5
H30A C30 H30B 109.5
H30A C30 H30C 109.5
H30B C30 H30C 109.5
C21 C31 H31A 109.5
C21 C31 H31B 109.5
C21 C31 H31C 109.5
H31A C31 H31B 109.5
H31A C31 H31C 109.5
H31B C31 H31C 109.5
C25 C32 H32A 109.5
C25 C32 H32B 109.5
C25 C32 H32C 109.5
H32A C32 H32B 109.5
H32A C32 H32C 109.5
H32B C32 H32C 109.5
C25 C33 H33A 109.5
C25 C33 H33B 109.5
C25 C33 H33C 109.5
H33A C33 H33B 109.5
H33A C33 H33C 109.5
H33B C33 H33C 109.5
C24 C34 H34A 109.5
C24 C34 H34B 109.5
C24 C34 H34C 109.5
H34A C34 H34B 109.5
H34A C34 H34C 109.5
H34B C34 H34C 109.5
C24 C35 H35A 109.5
C24 C35 H35B 109.5
C24 C35 H35C 109.5
H35A C35 H35B 109.5
H35A C35 H35C 109.5
H35B C35 H35C 109.5
C20 C36 H36A 109.5
C20 C36 H36B 109.5
C20 C36 H36C 109.5
H36A C36 H36B 109.5
H36A C36 H36C 109.5
H36B C36 H36C 109.5
C20 C37 H37A 109.5
C20 C37 H37B 109.5
C20 C37 H37C 109.5
H37A C37 H37B 109.5
H37A C37 H37C 109.5
H37B C37 H37C 109.5
C40 C38 C1 178.91(16)
C41 C39 C3 178.98(18)
C38 C40 H40 180.0
C39 C41 H41 180.0
C18 Si1 C21 107.90(6)
C18 Si1 C22 110.80(6)
C18 Si1 C23 107.01(6)
C21 Si1 C23 114.95(6)
C22 Si1 C21 106.71(6)
C22 Si1 C23 109.48(6)
C19 Si2 C20 112.10(6)
C19 Si2 C24 106.84(6)
C19 Si2 C25 106.44(6)
C20 Si2 C24 108.12(6)
C20 Si2 C25 107.58(6)
C25 Si2 C24 115.85(6)

loop_
_geom_bond_atom_site_label_1
_geom_bond_atom_site_label_2
_geom_bond_distance
C1 H1A 0.9700
C1 H1B 0.9700
C1 C2 1.5474(18)
C1 C38 1.4688(19)
C2 C3 1.5516(17)
C2 C4 1.5280(17)
C2 C7 1.5292(17)
C3 H3A 0.9700
C3 H3B 0.9700
C3 C39 1.466(2)
C4 C5 1.4025(18)
C4 C8 1.3848(18)
C5 C6 1.4690(17)
C5 C11 1.3891(18)
C6 C7 1.4038(18)
C6 C12 1.3881(18)
C7 C15 1.3874(18)
C8 H8 0.9300
C8 C9 1.4015(18)
C9 C10 1.3931(19)
C9 C17 1.5134(17)
C10 H10 0.9300
C10 C11 1.3963(18)
C11 H11 0.9300
C12 H12 0.9300
C12 C13 1.3923(18)
C13 H13 0.9300
C13 C14 1.3957(19)
C14 C15 1.4007(19)
C14 C16 1.5159(17)
C15 H15 0.9300
C16 H16A 0.9700
C16 H16B 0.9700
C16 C18 1.5428(18)
C17 H17A 0.9700
C17 H17B 0.9700
C17 C19 1.5424(17)
C18 H18A 0.9700
C18 H18B 0.9700
C18 Si1 1.8907(13)
C19 H19A 0.9700
C19 H19B 0.9700
C19 Si2 1.8901(13)
C20 H20 0.9800
C20 C36 1.523(2)
C20 C37 1.532(2)
C20 Si2 1.8956(13)
C21 H21 0.9800
C21 C30 1.5281(19)
C21 C31 1.5379(18)
C21 Si1 1.8969(13)
C22 H22 0.9800
C22 C28 1.5346(18)
C22 C29 1.5321(19)
C22 Si1 1.8932(13)
C23 H23 0.9800
C23 C26 1.5358(19)
C23 C27 1.5356(19)
C23 Si1 1.8996(13)
C24 H24 0.9800
C24 C34 1.5349(18)
C24 C35 1.5341(19)
C24 Si2 1.8998(14)
C25 H25 0.9800
C25 C32 1.5319(18)
C25 C33 1.5336(19)
C25 Si2 1.8993(13)
C26 H26A 0.9600
C26 H26B 0.9600
C26 H26C 0.9600
C27 H27A 0.9600
C27 H27B 0.9600
C27 H27C 0.9600
C28 H28A 0.9600
C28 H28B 0.9600
C28 H28C 0.9600
C29 H29A 0.9600
C29 H29B 0.9600
C29 H29C 0.9600
C30 H30A 0.9600
C30 H30B 0.9600
C30 H30C 0.9600
C31 H31A 0.9600
C31 H31B 0.9600
C31 H31C 0.9600
C32 H32A 0.9600
C32 H32B 0.9600
C32 H32C 0.9600
C33 H33A 0.9600
C33 H33B 0.9600
C33 H33C 0.9600
C34 H34A 0.9600
C34 H34B 0.9600
C34 H34C 0.9600
C35 H35A 0.9600
C35 H35B 0.9600
C35 H35C 0.9600
C36 H36A 0.9600
C36 H36B 0.9600
C36 H36C 0.9600
C37 H37A 0.9600
C37 H37B 0.9600
C37 H37C 0.9600
C38 C40 1.183(2)
C39 C41 1.179(2)
C40 H40 0.9300
C41 H41 0.9300

loop_
_geom_torsion_atom_site_label_1
_geom_torsion_atom_site_label_2
_geom_torsion_atom_site_label_3
_geom_torsion_atom_site_label_4
_geom_torsion
C1 C2 C3 C39 -55.58(15)
C1 C2 C4 C5 -119.55(11)
C1 C2 C4 C8 60.64(17)
C1 C2 C7 C6 116.05(12)
C1 C2 C7 C15 -66.75(17)
C2 C4 C5 C6 0.23(14)
C2 C4 C5 C11 -178.41(11)
C2 C4 C8 C9 177.41(12)
C2 C7 C15 C14 -177.65(12)
C3 C2 C4 C5 117.07(12)
C3 C2 C4 C8 -62.75(17)
C3 C2 C7 C6 -120.03(12)
C3 C2 C7 C15 57.17(17)
C4 C2 C3 C39 67.41(15)
C4 C2 C7 C6 -1.74(13)
C4 C2 C7 C15 175.47(12)
C4 C5 C6 C7 -1.38(14)
C4 C5 C6 C12 -179.03(13)
C4 C5 C11 C10 0.23(18)
C4 C8 C9 C10 1.70(18)
C4 C8 C9 C17 -176.72(11)
C5 C4 C8 C9 -2.39(18)
C5 C6 C7 C2 1.98(14)
C5 C6 C7 C15 -175.51(11)
C5 C6 C12 C13 175.39(12)
C6 C5 C11 C10 -178.07(12)
C6 C7 C15 C14 -0.68(19)
C6 C12 C13 C14 -0.08(19)
C7 C2 C3 C39 178.76(12)
C7 C2 C4 C5 0.87(13)
C7 C2 C4 C8 -178.95(12)
C7 C6 C12 C13 -2.03(18)
C8 C4 C5 C6 -179.93(11)
C8 C4 C5 C11 1.43(18)
C8 C9 C10 C11 -0.04(19)
C8 C9 C17 C19 67.13(15)
C9 C10 C11 C5 -0.91(19)
C9 C17 C19 Si2 -162.25(9)
C10 C9 C17 C19 -111.25(13)
C11 C5 C6 C7 177.07(13)
C11 C5 C6 C12 -0.6(2)
C12 C6 C7 C2 179.92(11)
C12 C6 C7 C15 2.43(18)
C12 C13 C14 C15 1.80(19)
C12 C13 C14 C16 -178.23(12)
C13 C14 C15 C7 -1.40(19)
C13 C14 C16 C18 118.24(14)
C14 C16 C18 Si1 166.54(10)
C15 C14 C16 C18 -61.79(17)
C16 C14 C15 C7 178.63(12)
C16 C18 Si1 C21 -176.81(10)
C16 C18 Si1 C22 66.71(11)
C16 C18 Si1 C23 -52.58(11)
C17 C9 C10 C11 178.34(12)
C17 C19 Si2 C20 -72.34(11)
C17 C19 Si2 C24 45.93(11)
C17 C19 Si2 C25 170.29(10)
C26 C23 Si1 C18 -176.50(10)
C26 C23 Si1 C21 -56.71(12)
C26 C23 Si1 C22 63.35(11)
C27 C23 Si1 C18 -48.72(11)
C27 C23 Si1 C21 71.07(11)
C27 C23 Si1 C22 -168.87(10)
C28 C22 Si1 C18 -75.86(11)
C28 C22 Si1 C21 166.92(10)
C28 C22 Si1 C23 41.94(11)
C29 C22 Si1 C18 50.77(11)
C29 C22 Si1 C21 -66.45(10)
C29 C22 Si1 C23 168.57(9)
C30 C21 Si1 C18 62.91(12)
C30 C21 Si1 C22 -177.97(10)
C30 C21 Si1 C23 -56.39(12)
C31 C21 Si1 C18 -169.31(10)
C31 C21 Si1 C22 -50.19(12)
C31 C21 Si1 C23 71.39(12)
C32 C25 Si2 C19 -176.18(10)
C32 C25 Si2 C20 63.49(12)
C32 C25 Si2 C24 -57.59(12)
C33 C25 Si2 C19 -47.86(12)
C33 C25 Si2 C20 -168.19(10)
C33 C25 Si2 C24 70.74(12)
C34 C24 Si2 C19 -178.98(10)
C34 C24 Si2 C20 -58.14(12)
C34 C24 Si2 C25 62.64(12)
C35 C24 Si2 C19 53.26(11)
C35 C24 Si2 C20 174.09(9)
C35 C24 Si2 C25 -65.12(11)
C36 C20 Si2 C19 59.53(13)
C36 C20 Si2 C24 -57.97(13)
C36 C20 Si2 C25 176.22(12)
C37 C20 Si2 C19 -65.90(13)
C37 C20 Si2 C24 176.60(11)
C37 C20 Si2 C25 50.79(13)
C38 C1 C2 C3 -61.02(14)
C38 C1 C2 C4 174.78(11)
C38 C1 C2 C7 62.10(15)

loop_
_exptl_oxdiff_crystal_face_indexfrac_h
_exptl_oxdiff_crystal_face_indexfrac_k
_exptl_oxdiff_crystal_face_indexfrac_l
_exptl_oxdiff_crystal_face_x
_exptl_oxdiff_crystal_face_y
_exptl_oxdiff_crystal_face_z
-2.9997 4.0001 -6.9997 0.3399 -0.2828 -0.8706
0.0007 -6.0006 -6.9957 0.6217 -0.5778 0.6550
0.0008 -6.0004 -5.9963 0.5338 -0.5449 0.6740
-0.0008 6.0004 5.9963 -0.5338 0.5449 -0.6740
-2.9997 4.0001 -6.9997 0.3399 -0.2828 -0.8706
2.9995 -3.0000 7.9991 -0.4289 0.3736 0.7582
-5.9953 1.0044 -1.0069 -0.4537 -0.5426 -0.5760
5.9956 -2.0042 1.0069 0.4548 0.4847 0.7072
-1.9961 -5.9967 2.9959 -0.4366 -0.4376 0.7025
2.9952 5.9959 -2.9947 0.5266 0.5322 -0.6316
